data_7031159
loop_
_publ_author_name
'Davies, David L.'
'Al-Duaij, Omar'
'Fawcett, John'
'Giardiello, Marco'
'Hilton, Stephen T.'
'Russell, David R.'

_publ_section_title
;
 Room-temperature cyclometallation of amines, imines and oxazolines with
 [MCl2Cp*]2 (M = Rh, Ir) and [RuCl2(p-cymene)]2Based on the presentation
 given at Dalton Discussion No. 6, 9?11th September 2003, University of
 York, UK.Electronic supplementary information (ESI) available:
 Characterisation and crystallographic data for [IrCl2(NH2Ph)Cp*] (6), and
 Figures showing the structures of 3b, 5b and 6. See
 http://www.rsc.org/suppdata/dt/b3/b303737a/
;
_journal_issue 21
_journal_name_full 'Dalton Transactions'
_journal_page_first 4132
_journal_paper_doi 10.1039/b303737a
_journal_year 2003
_chemical_formula_sum 'C16 H22 Cl2 Ir N'
_chemical_formula_weight 491.45
_chemical_name_systematic
; 
 ? 
;
_space_group_IT_number 2
_symmetry_cell_setting triclinic
_symmetry_space_group_name_Hall '-P 1'
_symmetry_space_group_name_H-M 'P -1'
_atom_sites_solution_hydrogens geom
_atom_sites_solution_primary direct
_atom_sites_solution_secondary difmap
_audit_creation_method SHELXL-97
_cell_angle_alpha 96.389(3)
_cell_angle_beta 93.043(2)
_cell_angle_gamma 113.270(2)
_cell_formula_units_Z 2
_cell_length_a 7.5167(11)
_cell_length_b 9.2870(17)
_cell_length_c 12.9825(18)
_cell_measurement_reflns_used 5038
_cell_measurement_temperature 150(2)
_cell_measurement_theta_max 28.74
_cell_measurement_theta_min 2.42
_cell_volume 822.7(2)
_computing_cell_refinement 'Bruker SMART'
_computing_data_collection 'Bruker SMART'
_computing_data_reduction 'Bruker SAINT'
_computing_molecular_graphics 'Bruker SHELXTL'
_computing_publication_material 'Bruker SHELXTL'
_computing_structure_refinement 'SHELXL-97 (Sheldrick, 1997)'
_computing_structure_solution 'SHELXS-97 (Sheldrick, 1990)'
_diffrn_ambient_temperature 150(2)
_diffrn_measured_fraction_theta_full 0.965
_diffrn_measured_fraction_theta_max 0.965
_diffrn_measurement_device_type 'CCD area detector'
_diffrn_measurement_method 'phi and omega scans'
_diffrn_radiation_monochromator graphite
_diffrn_radiation_source 'fine-focus sealed tube'
_diffrn_radiation_type MoK\a
_diffrn_radiation_wavelength 0.71073
_diffrn_reflns_av_R_equivalents 0.1152
_diffrn_reflns_av_sigmaI/netI 0.1006
_diffrn_reflns_limit_h_max 9
_diffrn_reflns_limit_h_min -9
_diffrn_reflns_limit_k_max 11
_diffrn_reflns_limit_k_min -11
_diffrn_reflns_limit_l_max 15
_diffrn_reflns_limit_l_min -15
_diffrn_reflns_number 5775
_diffrn_reflns_theta_full 26.00
_diffrn_reflns_theta_max 26.00
_diffrn_reflns_theta_min 1.59
_exptl_absorpt_coefficient_mu 8.429
_exptl_absorpt_correction_T_max 0.746
_exptl_absorpt_correction_T_min 0.298
_exptl_absorpt_correction_type empirical
_exptl_absorpt_process_details
;
absorption correction based on 909 reflections (SADABS); Rint 0.131 and 0.026 before
and after correction respectively
;
_exptl_crystal_colour yellow
_exptl_crystal_density_diffrn 1.984
_exptl_crystal_density_method 'not measured'
_exptl_crystal_description plate
_exptl_crystal_F_000 472
_exptl_crystal_size_max 0.21
_exptl_crystal_size_mid 0.15
_exptl_crystal_size_min 0.06
_refine_diff_density_max 3.572
_refine_diff_density_min -2.874
_refine_diff_density_rms 0.278
_refine_ls_extinction_method none
_refine_ls_goodness_of_fit_ref 1.073
_refine_ls_hydrogen_treatment mixed
_refine_ls_matrix_type full
_refine_ls_number_parameters 186
_refine_ls_number_reflns 3126
_refine_ls_number_restraints 0
_refine_ls_restrained_S_all 1.073
_refine_ls_R_factor_all 0.0452
_refine_ls_R_factor_gt 0.0446
_refine_ls_shift/su_max 0.001
_refine_ls_shift/su_mean 0.000
_refine_ls_structure_factor_coef Fsqd
_refine_ls_weighting_details 'calc w=1/[\s^2^(Fo^2^)+(0.0731P)^2^+0.3198P] where P=(Fo^2^+2Fc^2^)/3'
_refine_ls_weighting_scheme calc
_refine_ls_wR_factor_gt 0.1208
_refine_ls_wR_factor_ref 0.1217
_reflns_number_gt 3049
_reflns_number_total 3126
_reflns_threshold_expression >2sigma(I)
_cod_data_source_file b303737a.txt
_cod_data_source_block 02046_(Complex_6)
_cod_depositor_comments
;
The following automatic conversions were performed:

'_symmetry_cell_setting' value 'Triclinic' changed to 'triclinic'
according to
/usr/data/users/saulius/automatic-downloads/retrospective/RSC/lib/dictionaries/cif_core.dic
dictionary named 'cif_core.dic' version 2.4.2 from 2011-04-26.

Automatic conversion script
Id: cif_fix_values 2281 2013-09-26 08:29:07Z andrius 
;
_cod_original_sg_symbol_H-M P-1
_cod_database_code 7031159

loop_
_symmetry_equiv_pos_as_xyz
'x, y, z'
'-x, -y, -z'

loop_
_atom_site_label
_atom_site_type_symbol
_atom_site_fract_x
_atom_site_fract_y
_atom_site_fract_z
_atom_site_U_iso_or_equiv
_atom_site_adp_type
_atom_site_occupancy
_atom_site_symmetry_multiplicity
_atom_site_calc_flag
_atom_site_refinement_flags
Ir1 Ir 0.03448(3) -0.06811(3) 0.215269(16) 0.01564(14) Uani 1 1 d .
Cl1 Cl -0.2051(2) -0.0357(2) 0.31863(13) 0.0205(4) Uani 1 1 d .
Cl2 Cl -0.2143(3) -0.1623(2) 0.06844(13) 0.0223(4) Uani 1 1 d .
N1 N 0.0606(9) 0.1555(7) 0.1713(5) 0.0182(12) Uani 1 1 d .
H1A H 0.0948 0.1567 0.1043 0.022 Uiso 1 1 calc R
H1B H -0.0619 0.1556 0.1686 0.022 Uiso 1 1 calc R
C1 C 0.1927(11) 0.3047(10) 0.2319(6) 0.0214(16) Uani 1 1 d .
C2 C 0.1711(12) 0.3351(9) 0.3357(6) 0.0261(16) Uani 1 1 d .
H2 H 0.0735 0.2584 0.3676 0.031 Uiso 1 1 calc R
C3 C 0.2943(13) 0.4799(9) 0.3933(6) 0.0293(17) Uani 1 1 d .
H3 H 0.2839 0.5007 0.4655 0.035 Uiso 1 1 calc R
C4 C 0.4313(13) 0.5930(10) 0.3458(6) 0.0300(19) Uani 1 1 d .
H4 H 0.5126 0.6929 0.3844 0.036 Uiso 1 1 calc R
C5 C 0.4493(13) 0.5593(11) 0.2405(7) 0.0297(18) Uani 1 1 d .
H5 H 0.5451 0.6364 0.2080 0.036 Uiso 1 1 calc R
C6 C 0.3312(11) 0.4169(8) 0.1832(6) 0.0233(15) Uani 1 1 d .
H6 H 0.3438 0.3953 0.1113 0.028 Uiso 1 1 calc R
C7 C 0.1334(11) -0.1830(9) 0.3257(5) 0.0215(15) Uani 1 1 d .
C8 C 0.0763(11) -0.2791(9) 0.2271(6) 0.0212(15) Uani 1 1 d .
C9 C 0.2011(11) -0.1918(9) 0.1550(6) 0.0227(15) Uani 1 1 d .
C10 C 0.3299(10) -0.0408(9) 0.2090(5) 0.0204(14) Uani 1 1 d .
C11 C 0.2885(11) -0.0345(9) 0.3154(5) 0.0216(15) Uani 1 1 d .
C12 C 0.0457(13) -0.2282(10) 0.4238(6) 0.0292(17) Uani 1 1 d .
H12A H -0.0944 -0.2922 0.4077 0.044 Uiso 1 1 calc R
H12B H 0.0669 -0.1324 0.4718 0.044 Uiso 1 1 calc R
H12C H 0.1070 -0.2899 0.4563 0.044 Uiso 1 1 calc R
C13 C -0.0734(14) -0.4428(10) 0.2036(7) 0.0316(19) Uani 1 1 d .
H13A H -0.0101 -0.5171 0.1982 0.047 Uiso 1 1 calc R
H13B H -0.1507 -0.4553 0.1375 0.047 Uiso 1 1 calc R
H13C H -0.1588 -0.4646 0.2596 0.047 Uiso 1 1 calc R
C14 C 0.1955(14) -0.2527(11) 0.0429(6) 0.0345(19) Uani 1 1 d .
H14A H 0.2382 -0.1638 0.0027 0.052 Uiso 1 1 calc R
H14B H 0.0622 -0.3262 0.0161 0.052 Uiso 1 1 calc R
H14C H 0.2825 -0.3080 0.0362 0.052 Uiso 1 1 calc R
C15 C 0.4836(12) 0.0826(11) 0.1622(7) 0.033(2) Uani 1 1 d .
H15A H 0.5270 0.1844 0.2077 0.049 Uiso 1 1 calc R
H15B H 0.4312 0.0920 0.0937 0.049 Uiso 1 1 calc R
H15C H 0.5942 0.0530 0.1542 0.049 Uiso 1 1 calc R
C16 C 0.4007(12) 0.0965(10) 0.4002(6) 0.0287(17) Uani 1 1 d .
H16A H 0.5179 0.0838 0.4258 0.043 Uiso 1 1 calc R
H16B H 0.3201 0.0944 0.4574 0.043 Uiso 1 1 calc R
H16C H 0.4383 0.1980 0.3735 0.043 Uiso 1 1 calc R

loop_
_atom_site_aniso_label
_atom_site_aniso_U_11
_atom_site_aniso_U_22
_atom_site_aniso_U_33
_atom_site_aniso_U_23
_atom_site_aniso_U_13
_atom_site_aniso_U_12
Ir1 0.0148(2) 0.0160(2) 0.01253(19) 0.00100(12) -0.00103(12) 0.00300(15)
Cl1 0.0179(8) 0.0209(9) 0.0178(8) 0.0014(6) 0.0022(6) 0.0031(7)
Cl2 0.0204(8) 0.0242(9) 0.0159(8) 0.0003(7) -0.0041(6) 0.0040(7)
N1 0.019(3) 0.017(3) 0.018(3) 0.002(2) -0.001(2) 0.006(3)
C1 0.019(4) 0.025(4) 0.017(4) 0.001(3) -0.002(3) 0.007(3)
C2 0.033(4) 0.020(4) 0.015(3) 0.002(3) 0.000(3) 0.000(3)
C3 0.038(5) 0.025(4) 0.019(4) -0.003(3) 0.004(3) 0.008(4)
C4 0.031(4) 0.018(4) 0.026(4) -0.003(3) -0.005(3) -0.004(4)
C5 0.027(4) 0.029(5) 0.027(4) 0.008(3) 0.005(3) 0.004(4)
C6 0.020(3) 0.017(4) 0.026(4) 0.001(3) 0.000(3) 0.000(3)
C7 0.029(4) 0.020(4) 0.018(3) 0.005(3) 0.001(3) 0.013(3)
C8 0.026(4) 0.018(4) 0.019(4) 0.006(3) -0.004(3) 0.009(3)
C9 0.025(4) 0.029(4) 0.018(3) 0.008(3) 0.006(3) 0.014(3)
C10 0.014(3) 0.029(4) 0.019(3) 0.006(3) 0.005(3) 0.008(3)
C11 0.027(4) 0.020(4) 0.015(3) 0.000(3) -0.003(3) 0.008(3)
C12 0.040(5) 0.034(5) 0.018(4) 0.012(3) 0.006(3) 0.017(4)
C13 0.037(5) 0.019(4) 0.036(5) -0.004(3) 0.001(4) 0.011(4)
C14 0.042(5) 0.048(6) 0.021(4) 0.000(4) -0.002(3) 0.028(5)
C15 0.021(4) 0.041(5) 0.037(5) 0.022(4) 0.005(3) 0.009(4)
C16 0.023(4) 0.032(5) 0.022(4) -0.004(3) -0.009(3) 0.005(4)

loop_
_atom_type_symbol
_atom_type_description
_atom_type_scat_dispersion_real
_atom_type_scat_dispersion_imag
_atom_type_scat_source
C C 0.0033 0.0016 'International Tables Vol C Tables 4.2.6.8 and 6.1.1.4'
H H 0.0000 0.0000 'International Tables Vol C Tables 4.2.6.8 and 6.1.1.4'
N N 0.0061 0.0033 'International Tables Vol C Tables 4.2.6.8 and 6.1.1.4'
Cl Cl 0.1484 0.1585 'International Tables Vol C Tables 4.2.6.8 and 6.1.1.4'
Ir Ir -1.4442 7.9887 'International Tables Vol C Tables 4.2.6.8 and 6.1.1.4'

loop_
_geom_angle_atom_site_label_1
_geom_angle_atom_site_label_2
_geom_angle_atom_site_label_3
_geom_angle
C8 Ir1 C9 39.6(3)
C8 Ir1 C10 66.2(3)
C9 Ir1 C10 39.0(3)
C8 Ir1 C7 38.7(3)
C9 Ir1 C7 65.1(3)
C10 Ir1 C7 65.4(3)
C8 Ir1 C11 65.8(3)
C9 Ir1 C11 65.3(3)
C10 Ir1 C11 39.0(3)
C7 Ir1 C11 39.1(3)
C8 Ir1 N1 162.3(3)
C9 Ir1 N1 122.7(2)
C10 Ir1 N1 99.1(2)
C7 Ir1 N1 145.6(3)
C11 Ir1 N1 109.5(3)
C8 Ir1 Cl1 114.4(2)
C9 Ir1 Cl1 153.97(19)
C10 Ir1 Cl1 147.4(2)
C7 Ir1 Cl1 94.33(19)
C11 Ir1 Cl1 109.41(19)
N1 Ir1 Cl1 83.32(16)
C8 Ir1 Cl2 99.6(2)
C9 Ir1 Cl2 95.9(2)
C10 Ir1 Cl2 125.4(2)
C7 Ir1 Cl2 133.8(2)
C11 Ir1 Cl2 161.2(2)
N1 Ir1 Cl2 80.56(17)
Cl1 Ir1 Cl2 87.11(6)
C1 N1 Ir1 121.4(5)
C2 C1 C6 121.2(7)
C2 C1 N1 119.0(7)
C6 C1 N1 119.6(7)
C1 C2 C3 119.1(7)
C4 C3 C2 120.2(7)
C3 C4 C5 119.4(8)
C6 C5 C4 121.1(8)
C5 C6 C1 118.9(7)
C8 C7 C11 108.8(6)
C8 C7 C12 125.5(7)
C11 C7 C12 125.7(7)
C8 C7 Ir1 69.8(4)
C11 C7 Ir1 70.5(4)
C12 C7 Ir1 125.3(5)
C7 C8 C9 107.3(7)
C7 C8 C13 126.6(7)
C9 C8 C13 126.0(7)
C7 C8 Ir1 71.4(4)
C9 C8 Ir1 70.5(4)
C13 C8 Ir1 126.6(6)
C10 C9 C8 108.6(6)
C10 C9 C14 126.5(7)
C8 C9 C14 124.9(7)
C10 C9 Ir1 70.8(4)
C8 C9 Ir1 69.9(4)
C14 C9 Ir1 125.7(5)
C9 C10 C11 107.7(6)
C9 C10 C15 125.1(7)
C11 C10 C15 127.2(7)
C9 C10 Ir1 70.2(4)
C11 C10 Ir1 70.8(4)
C15 C10 Ir1 126.5(5)
C10 C11 C7 107.6(6)
C10 C11 C16 125.2(7)
C7 C11 C16 126.9(7)
C10 C11 Ir1 70.2(4)
C7 C11 Ir1 70.4(4)
C16 C11 Ir1 129.3(6)

loop_
_geom_bond_atom_site_label_1
_geom_bond_atom_site_label_2
_geom_bond_distance
Ir1 C8 2.124(7)
Ir1 C9 2.131(7)
Ir1 C10 2.140(7)
Ir1 C7 2.145(7)
Ir1 C11 2.147(8)
Ir1 N1 2.151(6)
Ir1 Cl1 2.3936(16)
Ir1 Cl2 2.4195(18)
N1 C1 1.453(10)
C1 C2 1.377(10)
C1 C6 1.389(10)
C2 C3 1.394(11)
C3 C4 1.379(11)
C4 C5 1.393(12)
C5 C6 1.368(12)
C7 C8 1.416(11)
C7 C11 1.438(10)
C7 C12 1.490(9)
C8 C9 1.441(9)
C8 C13 1.476(12)
C9 C10 1.426(11)
C9 C14 1.494(10)
C10 C11 1.432(9)
C10 C15 1.484(10)
C11 C16 1.482(11)
